data_4348444
loop_
_publ_author_name
'Macdonald, Charles L. B.'
'Binder, Justin F.'
'Swidan, Ala'aeddeen'
'Nguyen, Jennifer H.'
'Kosnik, Stephanie C.'
'Ellis, Bobby D.'

_publ_section_title
;
 Convenient Preparation and Detailed Analysis of a Series of
 NHC-Stabilized Phosphorus(I) Dyes and Their Derivatives.
;
_journal_issue 14
_journal_name_full 'Inorganic chemistry'
_journal_page_first 7152
_journal_page_last 7166
_journal_paper_doi 10.1021/acs.inorgchem.6b01163
_journal_volume 55
_journal_year 2016
_chemical_formula_moiety 'C18 H21 N4 P, C2 H3 N, 2(I)'
_chemical_formula_sum 'C20 H24 I2 N5 P'
_chemical_formula_weight 619.21
_space_group_crystal_system monoclinic
_space_group_IT_number 14
_space_group_name_Hall '-P 2ybc'
_space_group_name_H-M_alt 'P 1 21/c 1'
_atom_sites_solution_hydrogens geom
_audit_creation_method SHELXL-2014/7
_cell_angle_alpha 90
_cell_angle_beta 102.066(2)
_cell_angle_gamma 90
_cell_formula_units_Z 4
_cell_length_a 9.6310(5)
_cell_length_b 11.6495(7)
_cell_length_c 21.6719(12)
_cell_measurement_reflns_used 9960
_cell_measurement_temperature 173(2)
_cell_measurement_theta_max 27.50
_cell_measurement_theta_min 3.09
_cell_volume 2377.8(2)
_computing_cell_refinement 'Bruker APEX2'
_computing_data_collection 'Bruker APEX2'
_computing_data_reduction 'Bruker APEX2'
_computing_molecular_graphics 'Bruker SHELXTL'
_computing_publication_material 'Bruker SHELXTL'
_computing_structure_refinement 'SHELXL-2014/7 (Sheldrick, 2014)'
_computing_structure_solution 'SHELXS-97 (Sheldrick 2008)'
_diffrn_ambient_temperature 173(2)
_diffrn_measured_fraction_theta_full 0.998
_diffrn_measured_fraction_theta_max 0.997
_diffrn_measurement_device_type 'Bruker APEX-II CCD'
_diffrn_measurement_method '\f and \w scans'
_diffrn_radiation_type MoK\a
_diffrn_radiation_wavelength 0.71073
_diffrn_reflns_av_R_equivalents 0.0192
_diffrn_reflns_av_unetI/netI 0.0261
_diffrn_reflns_Laue_measured_fraction_full 0.998
_diffrn_reflns_Laue_measured_fraction_max 0.997
_diffrn_reflns_limit_h_max 12
_diffrn_reflns_limit_h_min -12
_diffrn_reflns_limit_k_max 15
_diffrn_reflns_limit_k_min -15
_diffrn_reflns_limit_l_max 28
_diffrn_reflns_limit_l_min 0
_diffrn_reflns_number 10582
_diffrn_reflns_point_group_measured_fraction_full 0.998
_diffrn_reflns_point_group_measured_fraction_max 0.997
_diffrn_reflns_theta_full 25.242
_diffrn_reflns_theta_max 27.532
_diffrn_reflns_theta_min 3.087
_exptl_absorpt_coefficient_mu 2.727
_exptl_absorpt_correction_T_max 0.506
_exptl_absorpt_correction_T_min 0.357
_exptl_absorpt_correction_type multi-scan
_exptl_absorpt_process_details 'TWINABS; Bruker, 2012'
_exptl_crystal_colour yellow
_exptl_crystal_density_diffrn 1.730
_exptl_crystal_description prism
_exptl_crystal_F_000 1200
_exptl_crystal_size_max 0.345
_exptl_crystal_size_mid 0.25
_exptl_crystal_size_min 0.195
_refine_diff_density_max 0.745
_refine_diff_density_min -1.168
_refine_diff_density_rms 0.078
_refine_ls_extinction_method none
_refine_ls_goodness_of_fit_ref 1.074
_refine_ls_hydrogen_treatment mixed
_refine_ls_matrix_type full
_refine_ls_number_parameters 258
_refine_ls_number_reflns 5468
_refine_ls_number_restraints 0
_refine_ls_restrained_S_all 1.074
_refine_ls_R_factor_all 0.0271
_refine_ls_R_factor_gt 0.0221
_refine_ls_shift/su_max 0.004
_refine_ls_shift/su_mean 0.000
_refine_ls_structure_factor_coef Fsqd
_refine_ls_weighting_details 'w=1/[\s^2^(Fo^2^)+(0.0163P)^2^+1.8932P] where P=(Fo^2^+2Fc^2^)/3'
_refine_ls_weighting_scheme calc
_refine_ls_wR_factor_gt 0.0494
_refine_ls_wR_factor_ref 0.0513
_reflns_Friedel_coverage 0.000
_reflns_number_gt 4903
_reflns_number_total 5468
_reflns_threshold_expression 'I > 2\s(I)'
_cod_data_source_file ic6b01163_si_009.cif
_cod_data_source_block shelx
_cod_original_sg_symbol_H-M 'P 21/c'
_cod_database_code 4348444
_shelx_shelxl_version_number 2014/7
_shelx_space_group_comment
;
The symmetry employed for this shelxl refinement is uniquely defined
by the following loop, which should always be used as a source of
symmetry information in preference to the above space-group names.
They are only intended as comments.
;

loop_
_space_group_symop_operation_xyz
'x, y, z'
'-x, y+1/2, -z+1/2'
'-x, -y, -z'
'x, -y-1/2, z-1/2'

loop_
_atom_site_label
_atom_site_type_symbol
_atom_site_fract_x
_atom_site_fract_y
_atom_site_fract_z
_atom_site_U_iso_or_equiv
_atom_site_adp_type
_atom_site_occupancy
_atom_site_site_symmetry_order
_atom_site_calc_flag
_atom_site_refinement_flags_posn
_atom_site_refinement_flags_adp
_atom_site_refinement_flags_occupancy
P11 P 0.25009(10) 0.94265(6) 0.82195(3) 0.0448(2) Uani 1 1 d . . .
H11A H 0.137(4) 0.9870(18) 0.8075(6) 0.054 Uiso 0.5 1 calc R U P
H11B H 0.340(4) 1.014(3) 0.8338(5) 0.054 Uiso 0.5 1 calc R U P
C11 C 0.2830(2) 0.83934(17) 0.76192(9) 0.0214(4) Uani 1 1 d . . .
N12 N 0.40338(19) 0.82556(15) 0.74018(8) 0.0210(3) Uani 1 1 d . . .
N15 N 0.18341(19) 0.76864(15) 0.72982(8) 0.0213(3) Uani 1 1 d . . .
C13 C 0.3800(2) 0.74323(17) 0.69248(9) 0.0205(4) Uani 1 1 d . . .
C14 C 0.2402(2) 0.70689(18) 0.68596(9) 0.0214(4) Uani 1 1 d . . .
C16 C 0.4677(2) 0.70118(18) 0.65403(9) 0.0247(4) Uani 1 1 d . . .
H16 H 0.5635 0.7252 0.6586 0.030 Uiso 1 1 calc R U .
C17 C 0.4065(3) 0.62216(19) 0.60866(10) 0.0290(5) Uani 1 1 d . . .
H17 H 0.4619 0.5919 0.5810 0.035 Uiso 1 1 calc R U .
C18 C 0.2660(3) 0.5854(2) 0.60218(10) 0.0305(5) Uani 1 1 d . . .
H18 H 0.2290 0.5305 0.5706 0.037 Uiso 1 1 calc R U .
C19 C 0.1792(3) 0.62702(19) 0.64072(10) 0.0277(5) Uani 1 1 d . . .
H19 H 0.0836 0.6024 0.6365 0.033 Uiso 1 1 calc R U .
C121 C 0.5326(2) 0.89521(19) 0.75461(11) 0.0275(5) Uani 1 1 d . . .
H12A H 0.5457 0.9347 0.7163 0.041 Uiso 1 1 calc R U .
H12B H 0.6145 0.8455 0.7702 0.041 Uiso 1 1 calc R U .
H12C H 0.5241 0.9521 0.7870 0.041 Uiso 1 1 calc R U .
C151 C 0.0392(2) 0.7530(2) 0.74001(11) 0.0325(5) Uani 1 1 d . . .
H15A H 0.0410 0.6997 0.7751 0.049 Uiso 1 1 calc R U .
H15B H -0.0213 0.7217 0.7017 0.049 Uiso 1 1 calc R U .
H15C H 0.0014 0.8272 0.7500 0.049 Uiso 1 1 calc R U .
C21 C 0.2588(2) 0.83749(17) 0.88689(9) 0.0224(4) Uani 1 1 d . . .
N22 N 0.3751(2) 0.78022(15) 0.91682(8) 0.0245(4) Uani 1 1 d . . .
N25 N 0.1493(2) 0.80984(15) 0.91415(8) 0.0240(4) Uani 1 1 d . . .
C23 C 0.3399(3) 0.71309(18) 0.96431(9) 0.0257(5) Uani 1 1 d . . .
C24 C 0.1973(3) 0.73269(18) 0.96280(10) 0.0268(5) Uani 1 1 d . . .
C26 C 0.4203(3) 0.6376(2) 1.00742(10) 0.0328(5) Uani 1 1 d . . .
H26 H 0.5179 0.6238 1.0082 0.039 Uiso 1 1 calc R U .
C27 C 0.3503(3) 0.5843(2) 1.04876(11) 0.0401(6) Uani 1 1 d . . .
H27 H 0.4009 0.5317 1.0788 0.048 Uiso 1 1 calc R U .
C28 C 0.2065(3) 0.6053(2) 1.04790(12) 0.0409(6) Uani 1 1 d . . .
H28 H 0.1628 0.5668 1.0775 0.049 Uiso 1 1 calc R U .
C29 C 0.1265(3) 0.6800(2) 1.00533(11) 0.0355(6) Uani 1 1 d . . .
H29 H 0.0293 0.6948 1.0050 0.043 Uiso 1 1 calc R U .
C221 C 0.5149(2) 0.7801(2) 0.90050(11) 0.0327(5) Uani 1 1 d . . .
H22A H 0.5177 0.7208 0.8687 0.049 Uiso 1 1 calc R U .
H22B H 0.5878 0.7640 0.9383 0.049 Uiso 1 1 calc R U .
H22C H 0.5328 0.8554 0.8835 0.049 Uiso 1 1 calc R U .
C251 C 0.0054(3) 0.8561(2) 0.90055(11) 0.0307(5) Uani 1 1 d . . .
H25A H -0.0131 0.8949 0.9381 0.046 Uiso 1 1 calc R U .
H25B H -0.0627 0.7933 0.8887 0.046 Uiso 1 1 calc R U .
H25C H -0.0046 0.9110 0.8657 0.046 Uiso 1 1 calc R U .
N31 N 0.7180(3) 0.4300(2) 1.17377(13) 0.0558(7) Uani 1 1 d . . .
C31 C 0.7801(3) 0.4852(2) 1.14517(12) 0.0401(6) Uani 1 1 d . . .
C32 C 0.8619(4) 0.5526(3) 1.10861(15) 0.0527(7) Uani 1 1 d . . .
H32A H 0.9635 0.5430 1.1264 0.079 Uiso 1 1 calc R U .
H32B H 0.8364 0.6338 1.1102 0.079 Uiso 1 1 calc R U .
H32C H 0.8408 0.5262 1.0647 0.079 Uiso 1 1 calc R U .
I1 I 0.23584(2) 0.10648(2) 0.69061(2) 0.02856(5) Uani 1 1 d . . .
I2 I 0.22304(2) 0.12613(2) 0.94483(2) 0.02870(5) Uani 1 1 d . . .

loop_
_atom_site_aniso_label
_atom_site_aniso_U_11
_atom_site_aniso_U_22
_atom_site_aniso_U_33
_atom_site_aniso_U_23
_atom_site_aniso_U_13
_atom_site_aniso_U_12
P11 0.0952(6) 0.0166(3) 0.0318(3) 0.0006(2) 0.0346(4) 0.0040(3)
C11 0.0258(11) 0.0183(10) 0.0219(9) 0.0008(7) 0.0090(8) -0.0008(8)
N12 0.0221(9) 0.0186(8) 0.0235(8) 0.0003(6) 0.0078(7) -0.0018(7)
N15 0.0211(9) 0.0198(8) 0.0252(8) -0.0015(7) 0.0099(7) -0.0022(7)
C13 0.0222(11) 0.0181(10) 0.0213(9) 0.0022(7) 0.0053(8) 0.0003(8)
C14 0.0246(11) 0.0205(10) 0.0202(9) 0.0012(7) 0.0070(8) 0.0012(8)
C16 0.0248(11) 0.0239(11) 0.0269(10) 0.0031(8) 0.0088(8) 0.0050(9)
C17 0.0370(13) 0.0274(11) 0.0243(10) 0.0009(8) 0.0105(9) 0.0099(10)
C18 0.0382(14) 0.0262(11) 0.0266(10) -0.0059(9) 0.0056(9) 0.0003(10)
C19 0.0276(12) 0.0283(12) 0.0260(10) -0.0032(8) 0.0028(9) -0.0035(9)
C121 0.0251(12) 0.0257(11) 0.0332(11) -0.0012(9) 0.0096(9) -0.0059(9)
C151 0.0234(12) 0.0392(13) 0.0385(12) -0.0049(10) 0.0144(10) -0.0060(10)
C21 0.0287(11) 0.0170(10) 0.0236(9) -0.0024(7) 0.0106(8) -0.0029(8)
N22 0.0290(10) 0.0227(9) 0.0237(8) -0.0030(7) 0.0101(7) -0.0013(8)
N25 0.0285(10) 0.0175(8) 0.0291(9) -0.0005(7) 0.0132(8) 0.0008(7)
C23 0.0373(13) 0.0202(10) 0.0216(9) -0.0031(8) 0.0108(9) 0.0000(9)
C24 0.0380(13) 0.0190(10) 0.0271(10) -0.0020(8) 0.0156(9) 0.0002(9)
C26 0.0412(15) 0.0303(12) 0.0265(10) -0.0013(9) 0.0060(10) 0.0065(10)
C27 0.0631(19) 0.0291(13) 0.0282(11) 0.0039(9) 0.0101(12) 0.0056(12)
C28 0.0643(19) 0.0306(13) 0.0339(12) 0.0041(10) 0.0244(13) -0.0040(12)
C29 0.0471(16) 0.0274(12) 0.0387(12) 0.0024(10) 0.0248(11) -0.0011(11)
C221 0.0238(12) 0.0452(14) 0.0299(11) 0.0011(10) 0.0078(9) -0.0002(10)
C251 0.0296(13) 0.0263(11) 0.0402(12) -0.0013(9) 0.0163(10) 0.0010(9)
N31 0.0625(18) 0.0521(16) 0.0571(15) -0.0076(13) 0.0225(13) 0.0068(14)
C31 0.0460(17) 0.0310(13) 0.0410(13) -0.0084(11) 0.0035(12) 0.0120(12)
C32 0.065(2) 0.0369(15) 0.0553(17) 0.0006(13) 0.0093(15) -0.0009(14)
I1 0.03022(9) 0.02783(8) 0.02978(8) 0.00118(5) 0.01120(6) 0.00414(6)
I2 0.02842(9) 0.02912(8) 0.02889(8) -0.00357(5) 0.00672(6) -0.00185(6)

loop_
_atom_type_symbol
_atom_type_description
_atom_type_scat_dispersion_real
_atom_type_scat_dispersion_imag
_atom_type_scat_source
C C 0.0033 0.0016 'International Tables Vol C Tables 4.2.6.8 and 6.1.1.4'
H H 0.0000 0.0000 'International Tables Vol C Tables 4.2.6.8 and 6.1.1.4'
N N 0.0061 0.0033 'International Tables Vol C Tables 4.2.6.8 and 6.1.1.4'
P P 0.1023 0.0942 'International Tables Vol C Tables 4.2.6.8 and 6.1.1.4'
I I -0.4742 1.8119 'International Tables Vol C Tables 4.2.6.8 and 6.1.1.4'

loop_
_geom_angle_atom_site_label_1
_geom_angle_atom_site_label_2
_geom_angle_atom_site_label_3
_geom_angle
C11 P11 C21 96.71(9)
C11 P11 H11A 112.4
C21 P11 H11A 112.4
C11 P11 H11B 112.4
C21 P11 H11B 112.4
H11A P11 H11B 110.0
N15 C11 N12 108.59(17)
N15 C11 P11 123.71(15)
N12 C11 P11 127.59(16)
C11 N12 C13 108.89(17)
C11 N12 C121 127.85(18)
C13 N12 C121 122.58(17)
C11 N15 C14 109.31(17)
C11 N15 C151 126.58(18)
C14 N15 C151 124.06(18)
C14 C13 N12 106.74(17)
C14 C13 C16 121.82(19)
N12 C13 C16 131.4(2)
C19 C14 C13 122.25(19)
C19 C14 N15 131.2(2)
C13 C14 N15 106.48(17)
C17 C16 C13 115.9(2)
C17 C16 H16 122.0
C13 C16 H16 122.0
C16 C17 C18 122.3(2)
C16 C17 H17 118.9
C18 C17 H17 118.9
C19 C18 C17 121.7(2)
C19 C18 H18 119.2
C17 C18 H18 119.2
C18 C19 C14 116.1(2)
C18 C19 H19 122.0
C14 C19 H19 122.0
N12 C121 H12A 109.5
N12 C121 H12B 109.5
H12A C121 H12B 109.5
N12 C121 H12C 109.5
H12A C121 H12C 109.5
H12B C121 H12C 109.5
N15 C151 H15A 109.5
N15 C151 H15B 109.5
H15A C151 H15B 109.5
N15 C151 H15C 109.5
H15A C151 H15C 109.5
H15B C151 H15C 109.5
N22 C21 N25 108.52(18)
N22 C21 P11 126.38(16)
N25 C21 P11 125.03(17)
C21 N22 C23 109.12(18)
C21 N22 C221 126.79(18)
C23 N22 C221 123.96(19)
C21 N25 C24 108.67(19)
C21 N25 C251 128.25(18)
C24 N25 C251 122.94(18)
C24 C23 N22 106.50(19)
C24 C23 C26 121.9(2)
N22 C23 C26 131.6(2)
C23 C24 N25 107.18(18)
C23 C24 C29 122.0(2)
N25 C24 C29 130.8(2)
C27 C26 C23 116.2(2)
C27 C26 H26 121.9
C23 C26 H26 121.9
C26 C27 C28 121.9(2)
C26 C27 H27 119.0
C28 C27 H27 119.0
C29 C28 C27 122.0(2)
C29 C28 H28 119.0
C27 C28 H28 119.0
C28 C29 C24 115.9(2)
C28 C29 H29 122.1
C24 C29 H29 122.1
N22 C221 H22A 109.5
N22 C221 H22B 109.5
H22A C221 H22B 109.5
N22 C221 H22C 109.5
H22A C221 H22C 109.5
H22B C221 H22C 109.5
N25 C251 H25A 109.5
N25 C251 H25B 109.5
H25A C251 H25B 109.5
N25 C251 H25C 109.5
H25A C251 H25C 109.5
H25B C251 H25C 109.5
N31 C31 C32 178.3(3)
C31 C32 H32A 109.5
C31 C32 H32B 109.5
H32A C32 H32B 109.5
C31 C32 H32C 109.5
H32A C32 H32C 109.5
H32B C32 H32C 109.5

loop_
_geom_bond_atom_site_label_1
_geom_bond_atom_site_label_2
_geom_bond_distance
P11 C11 1.848(2)
P11 C21 1.854(2)
P11 H11A 1.19(5)
P11 H11B 1.19(5)
C11 N15 1.343(3)
C11 N12 1.349(3)
N12 C13 1.393(3)
N12 C121 1.464(3)
N15 C14 1.392(2)
N15 C151 1.462(3)
C13 C14 1.390(3)
C13 C16 1.393(3)
C14 C19 1.390(3)
C16 C17 1.385(3)
C16 H16 0.9500
C17 C18 1.399(4)
C17 H17 0.9500
C18 C19 1.387(3)
C18 H18 0.9500
C19 H19 0.9500
C121 H12A 0.9800
C121 H12B 0.9800
C121 H12C 0.9800
C151 H15A 0.9800
C151 H15B 0.9800
C151 H15C 0.9800
C21 N22 1.348(3)
C21 N25 1.351(3)
N22 C23 1.390(3)
N22 C221 1.461(3)
N25 C24 1.389(3)
N25 C251 1.458(3)
C23 C24 1.385(3)
C23 C26 1.394(3)
C24 C29 1.398(3)
C26 C27 1.377(4)
C26 H26 0.9500
C27 C28 1.403(4)
C27 H27 0.9500
C28 C29 1.381(4)
C28 H28 0.9500
C29 H29 0.9500
C221 H22A 0.9800
C221 H22B 0.9800
C221 H22C 0.9800
C251 H25A 0.9800
C251 H25B 0.9800
C251 H25C 0.9800
N31 C31 1.145(4)
C31 C32 1.458(4)
C32 H32A 0.9800
C32 H32B 0.9800
C32 H32C 0.9800

loop_
_geom_hbond_atom_site_label_D
_geom_hbond_atom_site_label_H
_geom_hbond_atom_site_label_A
_geom_hbond_distance_DH
_geom_hbond_distance_HA
_geom_hbond_distance_DA
_geom_hbond_angle_DHA
_geom_hbond_site_symmetry_A
C121 H12A N31 0.98 2.59 3.423(3) 142.3 4_575
C151 H15A I1 0.98 3.11 3.723(2) 122.0 2_556
C251 H25B I1 0.98 3.05 3.980(2) 159.8 2_556
C32 H32B I2 0.98 3.05 3.953(3) 154.3 3_667

loop_
_geom_torsion_atom_site_label_1
_geom_torsion_atom_site_label_2
_geom_torsion_atom_site_label_3
_geom_torsion_atom_site_label_4
_geom_torsion
C21 P11 C11 N15 78.63(19)
C21 P11 C11 N12 -105.44(19)
N15 C11 N12 C13 0.0(2)
P11 C11 N12 C13 -176.40(15)
N15 C11 N12 C121 170.64(19)
P11 C11 N12 C121 -5.8(3)
N12 C11 N15 C14 0.1(2)
P11 C11 N15 C14 176.66(14)
N12 C11 N15 C151 177.5(2)
P11 C11 N15 C151 -5.9(3)
C11 N12 C13 C14 -0.1(2)
C121 N12 C13 C14 -171.31(19)
C11 N12 C13 C16 177.7(2)
C121 N12 C13 C16 6.5(3)
N12 C13 C14 C19 177.83(19)
C16 C13 C14 C19 -0.2(3)
N12 C13 C14 N15 0.1(2)
C16 C13 C14 N15 -177.92(18)
C11 N15 C14 C19 -177.5(2)
C151 N15 C14 C19 5.0(4)
C11 N15 C14 C13 -0.1(2)
C151 N15 C14 C13 -177.65(19)
C14 C13 C16 C17 0.7(3)
N12 C13 C16 C17 -176.9(2)
C13 C16 C17 C18 -0.8(3)
C16 C17 C18 C19 0.6(4)
C17 C18 C19 C14 -0.1(3)
C13 C14 C19 C18 0.0(3)
N15 C14 C19 C18 177.0(2)
C11 P11 C21 N22 67.9(2)
C11 P11 C21 N25 -115.49(18)
N25 C21 N22 C23 0.5(2)
P11 C21 N22 C23 177.55(15)
N25 C21 N22 C221 176.4(2)
P11 C21 N22 C221 -6.5(3)
N22 C21 N25 C24 0.0(2)
P11 C21 N25 C24 -177.15(15)
N22 C21 N25 C251 175.6(2)
P11 C21 N25 C251 -1.5(3)
C21 N22 C23 C24 -0.8(2)
C221 N22 C23 C24 -176.8(2)
C21 N22 C23 C26 178.9(2)
C221 N22 C23 C26 2.8(4)
N22 C23 C24 N25 0.7(2)
C26 C23 C24 N25 -178.9(2)
N22 C23 C24 C29 -178.9(2)
C26 C23 C24 C29 1.5(3)
C21 N25 C24 C23 -0.4(2)
C251 N25 C24 C23 -176.36(19)
C21 N25 C24 C29 179.1(2)
C251 N25 C24 C29 3.2(4)
C24 C23 C26 C27 -0.5(3)
N22 C23 C26 C27 180.0(2)
C23 C26 C27 C28 -0.5(4)
C26 C27 C28 C29 0.4(4)
C27 C28 C29 C24 0.6(4)
C23 C24 C29 C28 -1.5(3)
N25 C24 C29 C28 179.1(2)
